data_2101814
loop_
_publ_author_name
'Fu, T. Y.'
'Liu, Z.'
'Olovsson, G.'
'Scheffer, J. R.'
'Trotter, J.'

_publ_contact_author
;
Professor James Trotter
Department of Chemistry
University of British Columbia
Vancouver, B.C., Canada V6T 1Z1
;
_publ_section_title
;
 Structures and Photochemistry of Inclusion Compounds of
 9,10-Dihydro-9,10-ethenoanthracene-11,12-bis(diphenylphosphine Oxide)
;
_journal_issue 2
_journal_name_full 'Acta Crystallographica Section B'
_journal_page_first 293
_journal_page_last 299
_journal_paper_doi 10.1107/S0108768196013602
_journal_volume 53
_journal_year 1997
_chemical_formula_moiety 'C40 H30 O2 P2, C3 H8 O'
_chemical_formula_sum 'C43 H38 O3 P2'
_chemical_formula_weight 664.72
_space_group_IT_number 19
_symmetry_cell_setting orthorhombic
_symmetry_space_group_name_Hall 'P 2ac 2ab'
_symmetry_space_group_name_H-M 'P 21 21 21'
_audit_creation_method 'by teXsan v1.7'
_cell_angle_alpha 90
_cell_angle_beta 90
_cell_angle_gamma 90
_cell_formula_units_Z 4
_cell_length_a 18.076(2)
_cell_length_b 20.904(2)
_cell_length_c 9.432(6)
_cell_measurement_reflns_used 24
_cell_measurement_temperature 294
_cell_measurement_theta_max 24.0
_cell_measurement_theta_min 12.6
_cell_volume 3564(2)
_computing_cell_refinement 'MSC/AFC (MSC, 1988)'
_computing_data_collection 'MSC/AFC (MSC, 1988)'
_computing_data_reduction 'TEXSAN (MSC, 1995)'
_computing_publication_material 'TEXSAN (MSC, 1995)'
_computing_structure_refinement 'TEXSAN (MSC, 1995)'
_computing_structure_solution
;
SHELXS86 (Sheldrick, 1985)
;
_diffrn_ambient_temperature 294.2
_diffrn_measurement_device 'Rigaku AFC6S'
_diffrn_measurement_method \w-2\q
_diffrn_radiation_monochromator graphite
_diffrn_radiation_source 'X-ray tube'
_diffrn_radiation_type CuK\a
_diffrn_radiation_wavelength 1.5418
_diffrn_reflns_av_R_equivalents 0.00000
_diffrn_reflns_limit_h_max 22
_diffrn_reflns_limit_h_min 0
_diffrn_reflns_limit_k_max 26
_diffrn_reflns_limit_k_min 0
_diffrn_reflns_limit_l_max 11
_diffrn_reflns_limit_l_min 0
_diffrn_reflns_number 4110
_diffrn_reflns_reduction_process 'Lp corrections applied'
_diffrn_reflns_theta_max 77.71
_diffrn_reflns_theta_min 2.12
_diffrn_standards_decay_% 0.93
_diffrn_standards_interval_count 200
_diffrn_standards_number 3
_exptl_absorpt_coefficient_mu 1.411
_exptl_absorpt_correction_T_max 0.997
_exptl_absorpt_correction_T_min 0.961
_exptl_absorpt_correction_type
;
\y scans (North,Phillips & Matthews, 1968)
;
_exptl_crystal_colour colorless
_exptl_crystal_density_diffrn 1.239
_exptl_crystal_density_meas ?
_exptl_crystal_description prism
_exptl_crystal_F_000 1400.00
_exptl_crystal_size_max 0.10
_exptl_crystal_size_mid 0.10
_exptl_crystal_size_min 0.10
_refine_diff_density_max 0.23
_refine_diff_density_min -0.17
_refine_ls_extinction_coef 0.00000099(6)
_refine_ls_extinction_method 'Zachariasen (1967)'
_refine_ls_goodness_of_fit_all 1.739
_refine_ls_goodness_of_fit_obs 2.066
_refine_ls_hydrogen_treatment noref
_refine_ls_matrix_type full
_refine_ls_number_constraints 2
_refine_ls_number_parameters 439
_refine_ls_number_reflns 2615
_refine_ls_number_restraints 0
_refine_ls_R_factor_all 0.1010
_refine_ls_R_factor_obs 0.0415
_refine_ls_shift/esd_max 0.0350
_refine_ls_shift/esd_mean 0.0990
_refine_ls_structure_factor_coef F
_refine_ls_weighting_details 'w = 1/[\s^2^(Fo) + 0.00002|Fo|^2^]'
_refine_ls_weighting_scheme calc
_refine_ls_wR_factor_all 0.0450
_refine_ls_wR_factor_obs 0.0413
_reflns_number_observed 2615
_reflns_number_total 4110
_reflns_observed_criterion >3.00\s(I)
_cod_data_source_file fg0006.cif
_cod_data_source_block I_iPrOH
_cod_depositor_comments
;
The following automatic conversions were performed:

'_refine_ls_weighting_scheme' value 'w = 1/[\s^2^(Fo) +
0.00002|Fo|^2^]' was changed to 'calc'. New tag
'_refine_ls_weighting_details' was created. The value of the new tag
was set to 'w = 1/[\s^2^(Fo) + 0.00002|Fo|^2^]'.

Automatic conversion script
Id: cif_fix_values 3143 2015-03-26 13:38:13Z robertas 
;
_cod_original_cell_volume 3563.0(10)
_cod_original_formula_sum 'C43 H38 O3 P2 '
_cod_database_code 2101814
_cod_database_fobs_code 2101814

loop_
_symmetry_equiv_pos_as_xyz
'   +x,   +y,   +z'
'1/2-x,   -y,1/2+z'
'1/2+x,1/2-y,   -z'
'   -x,1/2+y,1/2-z'

loop_
_atom_site_aniso_label
_atom_site_aniso_U_11
_atom_site_aniso_U_22
_atom_site_aniso_U_33
_atom_site_aniso_U_12
_atom_site_aniso_U_13
_atom_site_aniso_U_23
P(1) 0.0480(4) 0.0511(4) 0.0673(6) -0.0011(4) -0.0060(5) 0.0040(5)
P(2) 0.0423(4) 0.0447(4) 0.0488(5) 0.0052(4) -0.0031(4) 0.0013(4)
O(1) 0.0610(10) 0.077(2) 0.106(2) -0.0120(10) -0.0350(10) 0.004(2)
O(2) 0.0560(10) 0.0470(10) 0.0600(10) 0.0080(10) -0.0030(10) 0.0073(10)
O(3a) 0.32(3) 0.17(2) 0.23(2) -0.070(10) -0.11(2) 0.07(2)
O(3b) 0.137(8) 0.210(10) 0.20(2) 0.049(8) -0.010(10) -0.020(10)
C(1) 0.067(2) 0.077(2) 0.057(2) 0.021(2) -0.013(2) -0.008(2)
C(2) 0.096(3) 0.104(3) 0.050(2) 0.042(2) -0.006(2) 0.000(2)
C(3) 0.106(3) 0.092(3) 0.049(2) 0.033(2) 0.013(2) 0.019(2)
C(4) 0.080(3) 0.063(2) 0.063(2) 0.012(2) 0.010(2) 0.020(2)
C(5) 0.115(3) 0.055(2) 0.080(3) 0.018(2) -0.027(2) -0.013(2)
C(6) 0.158(4) 0.084(3) 0.071(3) 0.051(3) -0.008(3) -0.022(3)
C(7) 0.132(4) 0.121(4) 0.052(3) 0.076(3) 0.002(3) -0.011(3)
C(8) 0.075(2) 0.107(3) 0.055(2) 0.047(2) 0.009(2) 0.013(2)
C(9) 0.042(2) 0.058(2) 0.059(2) 0.0070(10) -0.001(2) 0.0120(10)
C(10) 0.053(2) 0.0460(10) 0.057(2) 0.0040(10) -0.002(2) 0.007(2)
C(11) 0.0420(10) 0.0510(10) 0.044(2) 0.0080(10) -0.0030(10) 0.003(2)
C(12) 0.0430(10) 0.0430(10) 0.043(2) 0.0070(10) -0.0020(10) 0.002(2)
C(13) 0.053(2) 0.055(2) 0.051(2) 0.0170(10) -0.0010(10) 0.001(2)
C(14) 0.057(2) 0.045(2) 0.054(2) 0.0150(10) 0.000(2) 0.007(2)
C(15) 0.075(2) 0.049(2) 0.047(2) 0.0240(10) -0.010(2) 0.002(2)
C(16) 0.065(2) 0.063(2) 0.052(2) 0.0290(10) 0.000(2) 0.010(2)
C(17) 0.062(2) 0.045(2) 0.054(2) -0.0030(10) -0.004(2) -0.005(2)
C(18) 0.059(2) 0.049(2) 0.071(2) -0.0050(10) -0.003(2) -0.001(2)
C(19) 0.066(2) 0.051(2) 0.093(2) 0.004(2) -0.005(2) -0.016(2)
C(20) 0.073(3) 0.068(2) 0.089(2) -0.008(2) 0.018(2) -0.033(2)
C(21) 0.113(4) 0.081(3) 0.065(3) 0.004(2) 0.019(2) -0.014(2)
C(22) 0.102(3) 0.071(2) 0.057(2) 0.014(2) -0.002(2) 0.004(2)
C(23) 0.045(2) 0.063(2) 0.072(2) 0.008(2) 0.010(2) 0.014(2)
C(24) 0.069(2) 0.080(3) 0.068(2) 0.009(2) 0.008(2) 0.012(2)
C(25) 0.099(3) 0.129(3) 0.071(2) 0.020(3) 0.016(3) 0.022(3)
C(26) 0.093(4) 0.138(4) 0.115(4) 0.023(3) 0.026(4) 0.056(3)
C(27) 0.092(3) 0.096(4) 0.143(4) -0.001(3) 0.036(4) 0.060(3)
C(28) 0.072(3) 0.072(2) 0.124(3) -0.012(2) 0.012(3) 0.015(3)
C(29) 0.044(2) 0.048(2) 0.056(2) 0.0090(10) -0.0110(10) -0.0070(10)
C(30) 0.056(2) 0.079(2) 0.071(3) -0.014(2) 0.010(2) -0.002(2)
C(31) 0.074(3) 0.080(3) 0.106(3) -0.032(2) 0.005(3) -0.012(2)
C(32) 0.078(3) 0.087(3) 0.104(3) -0.010(2) -0.024(3) -0.033(3)
C(33) 0.091(3) 0.101(3) 0.081(3) -0.014(2) 0.001(2) -0.045(2)
C(34) 0.066(2) 0.078(2) 0.063(2) -0.014(2) 0.010(2) -0.010(2)
C(35) 0.041(2) 0.051(2) 0.049(2) 0.0020(10) 0.0010(10) -0.0070(10)
C(36) 0.054(2) 0.057(2) 0.062(2) 0.0110(10) 0.004(2) 0.006(2)
C(37) 0.057(2) 0.071(2) 0.084(2) 0.016(2) 0.018(2) -0.007(2)
C(38) 0.073(2) 0.064(2) 0.080(2) -0.011(2) 0.031(2) -0.017(2)
C(39) 0.100(3) 0.086(3) 0.062(2) 0.018(2) 0.029(2) 0.013(2)
C(40) 0.077(2) 0.083(3) 0.057(2) 0.028(2) -0.001(2) 0.010(2)
C(41) 0.167(8) 0.217(9) 0.43(2) -0.066(7) -0.140(10) -0.070(10)

loop_
_atom_site_label
_atom_site_fract_x
_atom_site_fract_y
_atom_site_fract_z
_atom_site_U_iso_or_equiv
_atom_site_thermal_displace_type
_atom_site_calc_flag
_atom_site_occupancy
P(1) 0.02159(5) 0.10022(4) 0.24870(10) 0.0555(2) Uani d 1.000
P(2) 0.19590(4) 0.18219(4) 0.31083(9) 0.0452(2) Uani d 1.000
O(1) -0.04810(10) 0.09080(10) 0.1679(3) 0.0811(8) Uani d 1.000
O(2) 0.18270(10) 0.12821(9) 0.4080(2) 0.0544(6) Uani d 1.000
O(3a) -0.1670(10) 0.1100(10) -0.021(2) 0.240(10) Uani d 0.500
O(3b) -0.1910(10) 0.1150(10) 0.055(2) 0.181(6) Uani d 0.500
C(1) -0.0384(2) 0.2443(2) -0.0756(4) 0.0670(10) Uani d 1.000
C(2) -0.0118(3) 0.2693(2) -0.2005(4) 0.0830(10) Uani d 1.000
C(3) 0.0546(3) 0.3015(2) -0.2034(4) 0.0820(10) Uani d 1.000
C(4) 0.0957(2) 0.3088(2) -0.0787(4) 0.0680(10) Uani d 1.000
C(5) 0.0640(2) 0.3713(2) 0.3696(4) 0.0830(10) Uani d 1.000
C(6) 0.0073(3) 0.3937(2) 0.4545(5) 0.104(2) Uani d 1.000
C(7) -0.0589(3) 0.3629(3) 0.4605(5) 0.101(2) Uani d 1.000
C(8) -0.0711(2) 0.3083(2) 0.3817(4) 0.0790(10) Uani d 1.000
C(9) -0.0195(2) 0.22850(10) 0.1932(4) 0.0532(9) Uani d 1.000
C(10) 0.1062(2) 0.28480(10) 0.1906(4) 0.0520(8) Uani d 1.000
C(11) 0.04560(10) 0.18480(10) 0.2371(3) 0.0456(7) Uani d 1.000
C(12) 0.1108(2) 0.21490(10) 0.2395(3) 0.0430(7) Uani d 1.000
C(13) 0.0015(2) 0.2519(2) 0.0467(4) 0.0528(9) Uani d 1.000
C(14) 0.0692(2) 0.28320(10) 0.0450(4) 0.0521(9) Uani d 1.000
C(15) 0.0515(2) 0.3174(2) 0.2891(3) 0.0571(9) Uani d 1.000
C(16) -0.0156(2) 0.2860(2) 0.2936(4) 0.0598(10) Uani d 1.000
C(17) 0.0950(2) 0.05570(10) 0.1690(4) 0.0540(9) Uani d 1.000
C(18) 0.1384(2) 0.01170(10) 0.2387(4) 0.0590(10) Uani d 1.000
C(19) 0.1921(2) -0.0223(2) 0.1630(4) 0.0700(10) Uani d 1.000
C(20) 0.2027(2) -0.0118(2) 0.0210(5) 0.0770(10) Uani d 1.000
C(21) 0.1592(3) 0.0315(2) -0.0477(4) 0.086(2) Uani d 1.000
C(22) 0.1063(2) 0.0651(2) 0.0240(4) 0.0770(10) Uani d 1.000
C(23) 0.0108(2) 0.0771(2) 0.4305(4) 0.0600(9) Uani d 1.000
C(24) 0.0277(2) 0.1165(2) 0.5425(4) 0.0720(10) Uani d 1.000
C(25) 0.0138(3) 0.0975(2) 0.6797(5) 0.100(2) Uani d 1.000
C(26) -0.0165(3) 0.0393(3) 0.7081(6) 0.115(2) Uani d 1.000
C(27) -0.0341(3) -0.0007(2) 0.5981(7) 0.110(2) Uani d 1.000
C(28) -0.0211(2) 0.0174(2) 0.4574(5) 0.0890(10) Uani d 1.000
C(29) 0.2391(2) 0.24940(10) 0.4012(4) 0.0492(9) Uani d 1.000
C(30) 0.2910(2) 0.2885(2) 0.3396(4) 0.0680(10) Uani d 1.000
C(31) 0.3233(2) 0.3377(2) 0.4183(5) 0.0870(10) Uani d 1.000
C(32) 0.3031(3) 0.3466(2) 0.5556(5) 0.0890(10) Uani d 1.000
C(33) 0.2509(2) 0.3081(2) 0.6180(4) 0.091(2) Uani d 1.000
C(34) 0.2196(2) 0.2590(2) 0.5428(4) 0.0690(10) Uani d 1.000
C(35) 0.2555(2) 0.16320(10) 0.1626(3) 0.0470(8) Uani d 1.000
C(36) 0.3120(2) 0.12040(10) 0.1857(4) 0.0577(9) Uani d 1.000
C(37) 0.3599(2) 0.1046(2) 0.0798(4) 0.0710(10) Uani d 1.000
C(38) 0.3536(2) 0.1321(2) -0.0498(5) 0.0730(10) Uani d 1.000
C(39) 0.2965(2) 0.1742(2) -0.0758(4) 0.0830(10) Uani d 1.000
C(40) 0.2481(2) 0.1894(2) 0.0293(4) 0.0720(10) Uani d 1.000
C(41) -0.2040(6) 0.0540(5) -0.014(2) 0.271(6) Uani d 1.000
C(42a) -0.2710(10) 0.0303(10) 0.047(2) 0.250(6) Uiso d 0.500
C(42b) -0.2690(10) 0.0573(9) -0.112(2) 0.250 Uiso d 0.500
C(43a) -0.1650(10) 0.0044(9) -0.025(2) 0.234(6) Uiso d 0.500
C(43b) -0.1820(10) 0.0287(10) 0.138(2) 0.234 Uiso d 0.500
H(1) -0.0860 0.2209 -0.0741 0.080 Uiso c 1.000
H(2) -0.0407 0.2642 -0.2889 0.100 Uiso c 1.000
H(3) 0.0733 0.3196 -0.2936 0.099 Uiso c 1.000
H(4) 0.1434 0.3321 -0.0798 0.082 Uiso c 1.000
H(5) 0.1123 0.3934 0.3666 0.100 Uiso c 1.000
H(6) 0.0151 0.4327 0.5119 0.125 Uiso c 1.000
H(7) -0.0987 0.3798 0.5219 0.122 Uiso c 1.000
H(8) -0.1189 0.2853 0.3882 0.095 Uiso c 1.000
H(9) -0.0680 0.2064 0.1954 0.064 Uiso c 1.000
H(10) 0.1550 0.3062 0.1890 0.062 Uiso c 1.000
H(11) 0.1316 0.0042 0.3415 0.071 Uiso c 1.000
H(12) 0.2229 -0.0544 0.2127 0.084 Uiso c 1.000
H(13) 0.2416 -0.0354 -0.0311 0.092 Uiso c 1.000
H(14) 0.1661 0.0388 -0.1506 0.103 Uiso c 1.000
H(15) 0.0754 0.0965 -0.0275 0.092 Uiso c 1.000
H(16) 0.0501 0.1589 0.5243 0.087 Uiso c 1.000
H(17) 0.0261 0.1267 0.7590 0.120 Uiso c 1.000
H(18) -0.0256 0.0261 0.8073 0.138 Uiso c 1.000
H(19) -0.0564 -0.0430 0.6184 0.132 Uiso c 1.000
H(20) -0.0341 -0.0116 0.3784 0.107 Uiso c 1.000
H(21) 0.3056 0.2817 0.2395 0.082 Uiso c 1.000
H(22) 0.3607 0.3660 0.3742 0.104 Uiso c 1.000
H(23) 0.3262 0.3814 0.6113 0.107 Uiso c 1.000
H(24) 0.2358 0.3158 0.7175 0.109 Uiso c 1.000
H(25) 0.1831 0.2304 0.5888 0.083 Uiso c 1.000
H(26) 0.3179 0.1007 0.2805 0.069 Uiso c 1.000
H(27) 0.3996 0.0729 0.0976 0.085 Uiso c 1.000
H(28) 0.3898 0.1219 -0.1253 0.087 Uiso c 1.000
H(29) 0.2907 0.1934 -0.1711 0.099 Uiso c 1.000
H(30) 0.2071 0.2195 0.0099 0.087 Uiso c 1.000
H(31b) -0.1601 0.0466 -0.0750 0.328 Uiso d 0.500
H(31a) -0.2218 0.0545 -0.1136 0.328 Uiso d 0.500
H(32b) -0.3146 0.0626 -0.0572 0.299 Uiso d 0.500
H(32a) -0.2614 -0.0126 0.0875 0.299 Uiso d 0.500
H(33b) -0.2852 0.0939 -0.1712 0.299 Uiso d 0.500
H(33a) -0.3092 0.0274 -0.0270 0.299 Uiso d 0.500
H(34b) -0.2859 0.0168 -0.1562 0.299 Uiso d 0.500
H(34a) -0.2871 0.0597 0.1228 0.299 Uiso d 0.500
H(35a) -0.1748 -0.0237 0.0575 0.283 Uiso d 0.500
H(35b) -0.1981 -0.0153 0.1576 0.283 Uiso d 0.500
H(36b) -0.1276 0.0274 0.1460 0.283 Uiso d 0.500
H(36a) -0.1788 -0.0185 -0.1133 0.283 Uiso d 0.500
H(37a) -0.1124 0.0161 -0.0279 0.283 Uiso d 0.500
H(37b) -0.1981 0.0575 0.2161 0.283 Uiso d 0.500

loop_
_atom_type_symbol
_atom_type_scat_dispersion_real
_atom_type_scat_dispersion_imag
_atom_type_scat_source
C 0.018 0.009
;International Tables for Crystallography
(1992, Vol. C, Tables 4.2.6.8 and 6.1.1.1)
;
H 0.000 0.000
;International Tables for Crystallography
(1992, Vol. C, Table 6.1.1.2)
;
O 0.049 0.032
;International Tables for Crystallography
(1992, Vol. C, Tables 4.2.6.8 and 6.1.1.1)
;
P 0.295 0.434
;International Tables for Crystallography
(1992, Vol. C, Tables 4.2.6.8 and 6.1.1.1)
;

loop_
_geom_angle_atom_site_label_1
_geom_angle_atom_site_label_2
_geom_angle_atom_site_label_3
_geom_angle
_geom_angle_publ_flag
O(1) P(1) C(11) 107.5(2) no
O(1) P(1) C(17) 110.2(2) no
O(1) P(1) C(23) 111.3(2) no
C(11) P(1) C(17) 107.6(2) no
C(11) P(1) C(23) 110.1(2) no
C(17) P(1) C(23) 110.0(2) no
O(2) P(2) C(12) 112.5(2) no
O(2) P(2) C(29) 111.7(2) no
O(2) P(2) C(35) 114.1(2) no
C(12) P(2) C(29) 104.3(2) no
C(12) P(2) C(35) 107.5(2) no
C(29) P(2) C(35) 106.0(2) no
O(3b) O(3a) C(41) 78(5) no
O(3a) O(3b) C(41) 66(4) no
C(2) C(1) C(13) 119.6(5) no
C(2) C(1) H(1) 120.2 no
C(13) C(1) H(1) 120.2 no
C(1) C(2) C(3) 120.5(6) no
C(1) C(2) H(2) 119.7 no
C(3) C(2) H(2) 119.8 no
C(2) C(3) C(4) 120.0(5) no
C(2) C(3) H(3) 120.0 no
C(4) C(3) H(3) 120.0 no
C(3) C(4) C(14) 119.2(5) no
C(3) C(4) H(4) 120.4 no
C(14) C(4) H(4) 120.4 no
C(6) C(5) C(15) 118.4(6) no
C(6) C(5) H(5) 120.8 no
C(15) C(5) H(5) 120.8 no
C(5) C(6) C(7) 121.0(6) no
C(5) C(6) H(6) 119.5 no
C(7) C(6) H(6) 119.5 no
C(6) C(7) C(8) 120.7(6) no
C(6) C(7) H(7) 119.6 no
C(8) C(7) H(7) 119.7 no
C(7) C(8) C(16) 119.1(6) no
C(7) C(8) H(8) 120.5 no
C(16) C(8) H(8) 120.5 no
C(11) C(9) C(13) 104.2(4) no
C(11) C(9) C(16) 105.2(4) no
C(11) C(9) H(9) 113.1 no
C(13) C(9) C(16) 107.3(4) no
C(13) C(9) H(9) 113.1 no
C(16) C(9) H(9) 113.1 no
C(12) C(10) C(14) 105.8(4) no
C(12) C(10) C(15) 106.1(4) no
C(12) C(10) H(10) 112.8 no
C(14) C(10) C(15) 105.9(4) no
C(14) C(10) H(10) 112.8 no
C(15) C(10) H(10) 112.8 no
P(1) C(11) C(9) 114.0(3) no
P(1) C(11) C(12) 131.7(3) no
C(9) C(11) C(12) 113.5(4) no
P(2) C(12) C(10) 121.1(3) no
P(2) C(12) C(11) 125.3(3) no
C(10) C(12) C(11) 113.3(4) no
C(1) C(13) C(9) 126.8(5) no
C(1) C(13) C(14) 120.6(5) no
C(9) C(13) C(14) 112.6(4) no
C(4) C(14) C(10) 127.1(4) no
C(4) C(14) C(13) 120.2(5) no
C(10) C(14) C(13) 112.7(4) no
C(5) C(15) C(10) 126.7(5) no
C(5) C(15) C(16) 121.1(5) no
C(10) C(15) C(16) 112.3(4) no
C(8) C(16) C(9) 127.0(5) no
C(8) C(16) C(15) 119.8(5) no
C(9) C(16) C(15) 113.2(4) no
P(1) C(17) C(18) 124.8(4) no
P(1) C(17) C(22) 116.6(4) no
C(18) C(17) C(22) 118.6(5) no
C(17) C(18) C(19) 119.4(5) no
C(17) C(18) H(11) 120.3 no
C(19) C(18) H(11) 120.3 no
C(18) C(19) C(20) 120.9(6) no
C(18) C(19) H(12) 119.6 no
C(20) C(19) H(12) 119.5 no
C(19) C(20) C(21) 119.4(6) no
C(19) C(20) H(13) 120.3 no
C(21) C(20) H(13) 120.3 no
C(20) C(21) C(22) 120.6(6) no
C(20) C(21) H(14) 119.7 no
C(22) C(21) H(14) 119.7 no
C(17) C(22) C(21) 121.1(6) no
C(17) C(22) H(15) 119.5 no
C(21) C(22) H(15) 119.5 no
P(1) C(23) C(24) 123.4(4) no
P(1) C(23) C(28) 117.4(5) no
C(24) C(23) C(28) 119.1(5) no
C(23) C(24) C(25) 120.7(6) no
C(23) C(24) H(16) 119.6 no
C(25) C(24) H(16) 119.7 no
C(24) C(25) C(26) 121.0(7) no
C(24) C(25) H(17) 119.5 no
C(26) C(25) H(17) 119.5 no
C(25) C(26) C(27) 119.4(7) no
C(25) C(26) H(18) 120.3 no
C(27) C(26) H(18) 120.3 no
C(26) C(27) C(28) 120.8(6) no
C(26) C(27) H(19) 119.6 no
C(28) C(27) H(19) 119.6 no
C(23) C(28) C(27) 118.9(6) no
C(23) C(28) H(20) 120.5 no
C(27) C(28) H(20) 120.5 no
P(2) C(29) C(30) 123.7(4) no
P(2) C(29) C(34) 116.8(4) no
C(30) C(29) C(34) 119.5(5) no
C(29) C(30) C(31) 119.9(5) no
C(29) C(30) H(21) 120.0 no
C(31) C(30) H(21) 120.1 no
C(30) C(31) C(32) 119.7(6) no
C(30) C(31) H(22) 120.1 no
C(32) C(31) H(22) 120.2 no
C(31) C(32) C(33) 120.9(6) no
C(31) C(32) H(23) 119.6 no
C(33) C(32) H(23) 119.6 no
C(32) C(33) C(34) 120.1(6) no
C(32) C(33) H(24) 120.0 no
C(34) C(33) H(24) 120.0 no
C(29) C(34) C(33) 119.9(5) no
C(29) C(34) H(25) 120.0 no
C(33) C(34) H(25) 120.0 no
P(2) C(35) C(36) 117.6(4) no
P(2) C(35) C(40) 124.1(4) no
C(36) C(35) C(40) 118.3(5) no
C(35) C(36) C(37) 120.9(5) no
C(35) C(36) H(26) 119.6 no
C(37) C(36) H(26) 119.6 no
C(36) C(37) C(38) 120.4(5) no
C(36) C(37) H(27) 119.8 no
C(38) C(37) H(27) 119.8 no
C(37) C(38) C(39) 119.6(5) no
C(37) C(38) H(28) 120.1 no
C(39) C(38) H(28) 120.2 no
C(38) C(39) C(40) 120.0(5) no
C(38) C(39) H(29) 120.0 no
C(40) C(39) H(29) 120.0 no
C(35) C(40) C(39) 120.7(5) no
C(35) C(40) H(30) 119.6 no
C(39) C(40) H(30) 119.6 no
O(3a) C(41) O(3b) 34.0(10) no
O(3a) C(41) C(42a) 137(2) no
O(3a) C(41) C(42b) 108(2) no
O(3a) C(41) C(43a) 116(2) no
O(3a) C(41) C(43b) 102.0(10) no
O(3a) C(41) H(31b) 73.6 no
O(3a) C(41) H(31a) 96.1 no
O(3b) C(41) C(42a) 105(2) no
O(3b) C(41) C(42b) 111(2) no
O(3b) C(41) C(43a) 131(2) no
O(3b) C(41) C(43b) 80.0(10) no
O(3b) C(41) H(31b) 105.5 no
O(3b) C(41) H(31a) 118.3 no
C(42a) C(41) C(42b) 66.0(10) no
C(42a) C(41) C(43a) 102(2) no
C(42a) C(41) C(43b) 74(2) no
C(42a) C(41) H(31b) 149.0 no
C(42a) C(41) H(31a) 96.4 no
C(42b) C(41) C(43a) 115(2) no
C(42b) C(41) C(43b) 140(2) no
C(42b) C(41) H(31b) 105.9 no
C(42b) C(41) H(31a) 32.7 no
C(43a) C(41) C(43b) 69(2) no
C(43a) C(41) H(31b) 51.5 no
C(43a) C(41) H(31a) 96.6 no
C(43b) C(41) H(31b) 105.8 no
C(43b) C(41) H(31a) 160.7 no
H(31b) C(41) H(31a) 73.3 no
C(41) C(42a) C(42b) 58.0(10) no
C(41) C(42a) C(43b) 56.0(10) no
C(41) C(42a) H(32a) 108.8 no
C(41) C(42a) H(33a) 109.1 no
C(41) C(42a) H(34a) 109.1 no
C(42b) C(42a) C(43b) 115(2) no
C(42b) C(42a) H(32a) 132.2 no
C(42b) C(42a) H(33a) 51.2 no
C(42b) C(42a) H(34a) 117.8 no
C(43b) C(42a) H(32a) 69.5 no
C(43b) C(42a) H(33a) 162.0 no
C(43b) C(42a) H(34a) 86.2 no
H(32a) C(42a) H(33a) 109.8 no
H(32a) C(42a) H(34a) 109.9 no
H(33a) C(42a) H(34a) 110.2 no
C(41) C(42b) C(42a) 54.0(10) no
C(41) C(42b) H(31a) 39.1 no
C(41) C(42b) H(32b) 109.7 no
C(41) C(42b) H(33b) 128.2 no
C(41) C(42b) H(33a) 92.1 no
C(41) C(42b) H(34b) 117.8 no
C(42a) C(42b) H(31a) 90.7 no
C(42a) C(42b) H(32b) 61.6 no
C(42a) C(42b) H(33b) 141.8 no
C(42a) C(42b) H(33a) 37.8 no
C(42a) C(42b) H(34b) 94.8 no
H(31a) C(42b) H(32b) 148.7 no
H(31a) C(42b) H(33b) 110.3 no
H(31a) C(42b) H(33a) 123.8 no
H(31a) C(42b) H(34b) 104.5 no
H(32b) C(42b) H(33b) 87.3 no
H(32b) C(42b) H(33a) 39.3 no
H(32b) C(42b) H(34b) 93.0 no
H(33b) C(42b) H(33a) 124.5 no
H(33b) C(42b) H(34b) 109.3 no
H(33a) C(42b) H(34b) 70.1 no
C(41) C(43a) C(43b) 64.0(10) no
C(41) C(43a) H(31b) 50.5 no
C(41) C(43a) H(35a) 109.2 no
C(41) C(43a) H(36a) 108.8 no
C(41) C(43a) H(37a) 109.8 no
C(43b) C(43a) H(31b) 100.7 no
C(43b) C(43a) H(35a) 54.5 no
C(43b) C(43a) H(36a) 152.2 no
C(43b) C(43a) H(37a) 97.7 no
H(31b) C(43a) H(35a) 155.2 no
H(31b) C(43a) H(36a) 92.7 no
H(31b) C(43a) H(37a) 71.4 no
H(35a) C(43a) H(36a) 109.1 no
H(35a) C(43a) H(37a) 110.3 no
H(36a) C(43a) H(37a) 109.6 no
C(41) C(43b) C(42a) 49.0(10) no
C(41) C(43b) C(43a) 45.0(10) no
C(41) C(43b) H(35b) 114.4 no
C(41) C(43b) H(36b) 109.3 no
C(41) C(43b) H(37b) 113.5 no
C(42a) C(43b) C(43a) 74.0(10) no
C(42a) C(43b) H(35b) 81.1 no
C(42a) C(43b) H(36b) 156.5 no
C(42a) C(43b) H(37b) 94.5 no
C(43a) C(43b) H(35b) 86.8 no
C(43a) C(43b) H(36b) 83.0 no
C(43a) C(43b) H(37b) 158.9 no
H(35b) C(43b) H(36b) 104.7 no
H(35b) C(43b) H(37b) 109.7 no
H(36b) C(43b) H(37b) 104.4 no

loop_
_geom_bond_atom_site_label_1
_geom_bond_atom_site_label_2
_geom_bond_distance
_geom_bond_publ_flag
P(1) O(1) 1.485(3) no
P(1) C(11) 1.824(4) no
P(1) C(17) 1.787(5) no
P(1) C(23) 1.792(5) no
P(2) O(2) 1.473(3) no
P(2) C(12) 1.813(4) no
P(2) C(29) 1.819(4) no
P(2) C(35) 1.809(4) no
O(3a) O(3b) 0.84(4) no
O(3a) C(41) 1.35(4) no
O(3b) C(41) 1.44(4) no
C(1) C(2) 1.375(7) no
C(1) C(13) 1.369(6) no
C(1) H(1) 0.99 no
C(2) C(3) 1.376(8) no
C(2) H(2) 0.99 no
C(3) C(4) 1.400(8) no
C(3) H(3) 0.99 no
C(4) C(14) 1.370(6) no
C(4) H(4) 0.99 no
C(5) C(6) 1.381(8) no
C(5) C(15) 1.377(7) no
C(5) H(5) 0.99 no
C(6) C(7) 1.361(9) no
C(6) H(6) 0.99 no
C(7) C(8) 1.379(8) no
C(7) H(7) 0.99 no
C(8) C(16) 1.383(7) no
C(8) H(8) 0.99 no
C(9) C(11) 1.546(6) no
C(9) C(13) 1.514(6) no
C(9) C(16) 1.533(6) no
C(9) H(9) 0.99 no
C(10) C(12) 1.535(5) no
C(10) C(14) 1.528(6) no
C(10) C(15) 1.518(6) no
C(10) H(10) 0.99 no
C(11) C(12) 1.336(5) no
C(13) C(14) 1.387(6) no
C(15) C(16) 1.379(7) no
C(17) C(18) 1.376(6) no
C(17) C(22) 1.396(7) no
C(18) C(19) 1.400(7) no
C(18) H(11) 0.99 no
C(19) C(20) 1.371(8) no
C(19) H(12) 0.99 no
C(20) C(21) 1.363(8) no
C(20) H(13) 0.99 no
C(21) C(22) 1.366(7) no
C(21) H(14) 0.99 no
C(22) H(15) 0.99 no
C(23) C(24) 1.373(7) no
C(23) C(28) 1.398(7) no
C(24) C(25) 1.377(8) no
C(24) H(16) 0.99 no
C(25) C(26) 1.360(9) no
C(25) H(17) 0.99 no
C(26) C(27) 1.371(10) no
C(26) H(18) 0.99 no
C(27) C(28) 1.400(9) no
C(27) H(19) 0.99 no
C(28) H(20) 0.99 no
C(29) C(30) 1.373(6) no
C(29) C(34) 1.396(6) no
C(30) C(31) 1.396(7) no
C(30) H(21) 0.99 no
C(31) C(32) 1.358(8) no
C(31) H(22) 0.99 no
C(32) C(33) 1.373(8) no
C(32) H(23) 0.99 no
C(33) C(34) 1.369(7) no
C(33) H(24) 0.99 no
C(34) H(25) 0.99 no
C(35) C(36) 1.376(6) no
C(35) C(40) 1.378(6) no
C(36) C(37) 1.362(6) no
C(36) H(26) 0.99 no
C(37) C(38) 1.355(7) no
C(37) H(27) 0.99 no
C(38) C(39) 1.378(7) no
C(38) H(28) 0.99 no
C(39) C(40) 1.360(7) no
C(39) H(29) 0.99 no
C(40) H(30) 0.99 no
C(41) C(42a) 1.43(3) no
C(41) C(42b) 1.49(3) no
C(41) C(43a) 1.26(3) no
C(41) C(43b) 1.58(3) no
C(41) H(31b) 0.99 no
C(41) H(31a) 0.99 no
C(42a) C(42b) 1.61(4) no
C(42a) C(43b) 1.82(4) no
C(42a) H(32a) 0.99 no
C(42a) H(33a) 0.99 no
C(42a) H(34a) 0.98 no
C(42b) H(31a) 0.85 no
C(42b) H(32b) 0.99 no
C(42b) H(33b) 0.99 no
C(42b) H(33a) 1.25 no
C(42b) H(34b) 0.99 no
C(43a) C(43b) 1.64(4) no
C(43a) H(31b) 1.01 no
C(43a) H(35a) 0.99 no
C(43a) H(36a) 1.00 no
C(43a) H(37a) 0.98 no
C(43b) H(35b) 0.98 no
C(43b) H(36b) 0.99 no
C(43b) H(37b) 1.00 no

loop_
_geom_contact_atom_site_label_1
_geom_contact_atom_site_label_2
_geom_contact_distance
_geom_contact_site_symmetry_2
_geom_contact_publ_flag
O(1) C(43b) 2.76(3) . no
O(1) O(3a) 2.83(3) . no
O(1) O(3b) 2.83(3) . no
O(1) C(43a) 3.32(3) . no
O(1) C(41) 3.390(10) . no
O(2) C(20) 3.368(6) 2 no
C(1) C(38) 3.449(7) 3_455 no
C(7) C(19) 3.595(8) 4 no
C(42b) C(43b) 3.09(4) 2_454 no
O(1) H(36b) 1.9647 . no
O(1) H(37a) 2.6832 . no
O(1) H(37b) 2.8361 . no
O(2) H(13) 2.4419 2 no
O(3a) H(1) 2.7883 . no
O(3b) H(24) 2.9117 3_456 no
C(5) H(35a) 3.0502 4 no
C(8) H(28) 2.9122 3_455 no
C(16) H(28) 3.0247 3_455 no
C(20) H(26) 2.9565 2_554 no
C(20) H(7) 2.9719 4_545 no
C(25) H(22) 2.9160 3_456 no
C(25) H(15) 2.9774 1_556 no
C(27) H(27) 2.8630 2 no
C(32) H(37b) 2.9431 3_556 no
C(33) H(8) 3.0594 3_556 no
C(38) H(11) 3.0390 2_554 no
C(42b) H(35b) 2.4160 2_454 no
C(42b) H(37b) 2.9546 2_454 no
C(42b) H(32a) 3.0294 2_454 no
C(43a) H(5) 2.9174 4_545 no
C(43a) H(18) 3.0106 1_554 no
C(43b) H(34b) 2.2398 2_455 no
C(43b) H(23) 3.0260 3_456 no
H(1) H(21) 2.5054 3_455 no
H(4) H(24) 2.5615 1_554 no
H(4) H(34a) 2.6186 3 no
H(4) H(32b) 2.6632 3 no
H(5) H(35a) 2.1877 4 no
H(5) H(35b) 2.4697 4 no
H(5) H(33b) 2.6261 3 no
H(6) H(37a) 2.4812 4 no
H(6) H(18) 2.5981 4_556 no
H(7) H(26) 2.4314 3_456 no
H(8) H(29) 2.6566 3_455 no
H(10) H(33b) 2.3569 3 no
H(11) H(13) 2.6675 2 no
H(11) H(28) 2.6830 2 no
H(12) H(14) 2.4065 2 no
H(13) H(26) 2.4855 2_554 no
H(15) H(17) 2.2910 1_554 no
H(18) H(37a) 2.2182 1_556 no
H(23) H(37b) 2.1163 3_556 no
H(32a) H(34b) 2.5651 2_455 no
H(33b) H(35b) 2.3234 2_454 no
H(34b) H(35b) 1.7794 2_454 no
H(34b) H(37b) 1.9859 2_454 no
H(34b) H(36b) 2.6039 2_454 no
O(2) P(2) 1.473(3) . no
O(2) P(1) 3.329(3) . no

loop_
_geom_torsion_atom_site_label_1
_geom_torsion_atom_site_label_2
_geom_torsion_atom_site_label_3
_geom_torsion_atom_site_label_4
_geom_torsion
_geom_torsion_publ_flag
P(1) C(11) C(9) C(13) -111.8(4) no
P(1) C(11) C(9) C(16) 135.4(3) no
P(1) C(11) C(12) P(2) -20.9(7) no
P(1) C(11) C(12) C(10) 165.9(4) no
P(1) C(17) C(18) C(19) 177.1(4) no
P(1) C(17) C(22) C(21) -177.6(5) no
P(1) C(23) C(24) C(25) 175.9(5) no
P(1) C(23) C(28) C(27) -176.4(5) no
P(2) C(12) C(10) C(14) 132.5(3) no
P(2) C(12) C(10) C(15) -115.2(4) no
P(2) C(12) C(11) C(9) 170.3(3) no
P(2) C(29) C(30) C(31) -177.8(4) no
P(2) C(29) C(34) C(33) 179.0(4) no
P(2) C(35) C(36) C(37) -178.8(4) no
P(2) C(35) C(40) C(39) 178.0(4) no
O(1) P(1) C(11) C(9) 18.3(4) no
O(1) P(1) C(11) C(12) -150.4(5) no
O(1) P(1) C(17) C(18) -125.0(4) no
O(1) P(1) C(17) C(22) 52.2(5) no
O(1) P(1) C(23) C(24) -126.5(4) no
O(1) P(1) C(23) C(28) 49.1(5) no
O(2) P(2) C(12) C(10) 153.8(3) no
O(2) P(2) C(12) C(11) -18.9(5) no
O(2) P(2) C(29) C(30) 143.8(4) no
O(2) P(2) C(29) C(34) -33.4(4) no
O(2) P(2) C(35) C(36) -34.5(4) no
O(2) P(2) C(35) C(40) 146.1(4) no
O(3a) O(3b) C(41) C(42a) -161(4) no
O(3a) O(3b) C(41) C(42b) -90(4) no
O(3a) O(3b) C(41) C(43a) 75(5) no
O(3a) O(3b) C(41) C(43b) 127(4) no
O(3a) C(41) C(42a) C(42b) 92(3) no
O(3a) C(41) C(42a) C(43b) -91(3) no
O(3a) C(41) C(42b) C(42a) -134(2) no
O(3a) C(41) C(43a) C(43b) 94(2) no
O(3a) C(41) C(43b) C(42a) 136(2) no
O(3a) C(41) C(43b) C(43a) -113(2) no
O(3b) O(3a) C(41) C(42a) 26(6) no
O(3b) O(3a) C(41) C(42b) 102(4) no
O(3b) O(3a) C(41) C(43a) -126(4) no
O(3b) O(3a) C(41) C(43b) -53(4) no
O(3b) C(41) C(42a) C(42b) 107(2) no
O(3b) C(41) C(42a) C(43b) -75(2) no
O(3b) C(41) C(42b) C(42a) -97(2) no
O(3b) C(41) C(43a) C(43b) 56(3) no
O(3b) C(41) C(43b) C(42a) 108(2) no
O(3b) C(41) C(43b) C(43a) -140(2) no
C(1) C(2) C(3) C(4) 0.2(9) no
C(1) C(13) C(9) C(11) 122.0(5) no
C(1) C(13) C(9) C(16) -126.8(5) no
C(1) C(13) C(14) C(4) 2.2(7) no
C(1) C(13) C(14) C(10) -178.0(4) no
C(2) C(1) C(13) C(9) 179.2(5) no
C(2) C(1) C(13) C(14) -1.6(7) no
C(2) C(3) C(4) C(14) 0.3(8) no
C(3) C(2) C(1) C(13) 0.4(8) no
C(3) C(4) C(14) C(10) 178.7(5) no
C(3) C(4) C(14) C(13) -1.6(7) no
C(4) C(14) C(10) C(12) -125.3(5) no
C(4) C(14) C(10) C(15) 122.2(5) no
C(4) C(14) C(13) C(9) -178.5(4) no
C(5) C(6) C(7) C(8) .0(10) no
C(5) C(15) C(10) C(12) 124.7(5) no
C(5) C(15) C(10) C(14) -123.1(5) no
C(5) C(15) C(16) C(8) -1.0(7) no
C(5) C(15) C(16) C(9) 178.1(4) no
C(6) C(5) C(15) C(10) -179.4(5) no
C(6) C(5) C(15) C(16) -0.5(8) no
C(6) C(7) C(8) C(16) -1.6(10) no
C(7) C(6) C(5) C(15) .0(10) no
C(7) C(8) C(16) C(9) -177.0(5) no
C(7) C(8) C(16) C(15) 2.0(8) no
C(8) C(16) C(9) C(11) -124.0(5) no
C(8) C(16) C(9) C(13) 125.4(5) no
C(8) C(16) C(15) C(10) 178.0(4) no
C(9) C(11) P(1) C(17) 137.0(3) no
C(9) C(11) P(1) C(23) -103.0(4) no
C(9) C(11) C(12) C(10) -2.9(6) no
C(9) C(13) C(14) C(10) 1.3(5) no
C(9) C(16) C(15) C(10) -2.8(6) no
C(10) C(12) P(2) C(29) 32.6(4) no
C(10) C(12) P(2) C(35) -79.7(4) no
C(11) P(1) C(17) C(18) 118.1(4) no
C(11) P(1) C(17) C(22) -64.7(5) no
C(11) P(1) C(23) C(24) -7.4(5) no
C(11) P(1) C(23) C(28) 168.2(4) no
C(11) C(9) C(13) C(14) -57.2(5) no
C(11) C(9) C(16) C(15) 56.9(5) no
C(11) C(12) P(2) C(29) -140.1(4) no
C(11) C(12) P(2) C(35) 107.6(4) no
C(11) C(12) C(10) C(14) -54.0(5) no
C(11) C(12) C(10) C(15) 58.3(5) no
C(12) P(2) C(29) C(30) -94.4(4) no
C(12) P(2) C(29) C(34) 88.4(4) no
C(12) P(2) C(35) C(36) -160.1(3) no
C(12) P(2) C(35) C(40) 20.5(5) no
C(12) C(10) C(14) C(13) 54.9(5) no
C(12) C(10) C(15) C(16) -54.3(5) no
C(12) C(11) P(1) C(17) -31.8(5) no
C(12) C(11) P(1) C(23) 88.2(5) no
C(12) C(11) C(9) C(13) 59.1(5) no
C(12) C(11) C(9) C(16) -53.7(5) no
C(13) C(9) C(16) C(15) -53.6(5) no
C(13) C(14) C(10) C(15) -57.5(5) no
C(14) C(10) C(15) C(16) 58.0(5) no
C(14) C(13) C(9) C(16) 54.0(5) no
C(17) P(1) C(23) C(24) 111.1(5) no
C(17) P(1) C(23) C(28) -73.3(4) no
C(17) C(18) C(19) C(20) 0.8(8) no
C(17) C(22) C(21) C(20) -0.4(9) no
C(18) C(17) P(1) C(23) -2.0(5) no
C(18) C(17) C(22) C(21) -0.1(8) no
C(18) C(19) C(20) C(21) -1.3(9) no
C(19) C(18) C(17) C(22) -0.1(7) no
C(19) C(20) C(21) C(22) 1.1(9) no
C(22) C(17) P(1) C(23) 175.3(4) no
C(23) C(24) C(25) C(26) 0.3(10) no
C(23) C(28) C(27) C(26) .0(10) no
C(24) C(23) C(28) C(27) -0.7(9) no
C(24) C(25) C(26) C(27) .0(10) no
C(25) C(24) C(23) C(28) 0.3(8) no
C(25) C(26) C(27) C(28) .0(10) no
C(29) P(2) C(35) C(36) 88.8(4) no
C(29) P(2) C(35) C(40) -90.6(5) no
C(29) C(30) C(31) C(32) 0.0(9) no
C(29) C(34) C(33) C(32) -2.0(9) no
C(30) C(29) P(2) C(35) 18.9(4) no
C(30) C(29) C(34) C(33) 1.6(8) no
C(30) C(31) C(32) C(33) .0(10) no
C(31) C(30) C(29) C(34) -0.6(7) no
C(31) C(32) C(33) C(34) 1.0(10) no
C(34) C(29) P(2) C(35) -158.3(4) no
C(35) C(36) C(37) C(38) 1.4(8) no
C(35) C(40) C(39) C(38) 0.2(9) no
C(36) C(35) C(40) C(39) -1.4(8) no
C(36) C(37) C(38) C(39) -2.6(9) no
C(37) C(36) C(35) C(40) 0.6(7) no
C(37) C(38) C(39) C(40) 1.8(9) no
C(41) C(42a) C(43b) C(43a) -44.0(10) no
C(41) C(42b) C(42a) C(43b) -3(2) no
C(41) C(43a) C(43b) C(42a) 47.0(10) no
C(41) C(43b) C(42a) C(42b) 3(2) no
C(42a) C(41) C(43a) C(43b) -67(2) no
C(42a) C(41) C(43b) C(43a) 110(2) no
C(42a) C(42b) C(41) C(43a) 93(2) no
C(42a) C(42b) C(41) C(43b) 5(3) no
C(42a) C(43b) C(41) C(42b) -4(3) no
C(42a) C(43b) C(41) C(43a) -110(2) no
C(42b) C(41) C(42a) C(43b) 176(2) no
C(42b) C(41) C(43a) C(43b) -137(2) no
C(42b) C(41) C(43b) C(43a) 105(3) no
C(42b) C(42a) C(41) C(43a) -112(2) no
C(42b) C(42a) C(41) C(43b) -176(2) no
C(42b) C(42a) C(43b) C(43a) -41(2) no
C(43a) C(41) C(42a) C(43b) 64(2) no
